data_7206838
loop_
_publ_author_name
'Wu, Hua'
'Ma, Jian-Fang'
'Liu, Ying-Ying'
'Yang, Jin'
'Liu, Hai-Yan'

_publ_section_title
;
 Diverse topologies of six coordination polymers constructed from a
 tris(4-imidazolylphenyl)amine ligand and different carboxylates
;
_journal_issue 23
_journal_name_full CrystEngComm
_journal_page_first 7121
_journal_paper_doi 10.1039/c1ce05889d
_journal_volume 13
_journal_year 2011
_chemical_formula_moiety '2(C63 H52 O6 N14 Cu2),2(C8 H4 O4), 3(C H4 O), 8(H2 O)'
_chemical_formula_sum 'C145 H140 Cu4 N28 O31'
_chemical_formula_weight 3025.01
_chemical_name_systematic
;
?
;
_space_group_IT_number 2
_symmetry_cell_setting triclinic
_symmetry_space_group_name_Hall '-P 1'
_symmetry_space_group_name_H-M 'P -1'
_atom_sites_solution_hydrogens geom
_atom_sites_solution_primary direct
_atom_sites_solution_secondary difmap
_audit_creation_method SHELXL-97
_cell_angle_alpha 91.108(5)
_cell_angle_beta 107.134(6)
_cell_angle_gamma 115.870(7)
_cell_formula_units_Z 1
_cell_length_a 13.8890(13)
_cell_length_b 15.7580(10)
_cell_length_c 21.9600(12)
_cell_measurement_reflns_used 14596
_cell_measurement_temperature 293(2)
_cell_measurement_theta_max 25.4
_cell_measurement_theta_min 4.3
_cell_volume 4071.1(6)
_computing_cell_refinement CrysAlis
_computing_data_collection 'CrysAlis (Oxford Diffraction, 2006)'
_computing_data_reduction CrysAlis
_computing_structure_refinement 'SHELXL-97 (Sheldrick, 2008)'
_computing_structure_solution 'SHELXS-97 (Sheldrick, 1997)'
_diffrn_ambient_temperature 293(2)
_diffrn_detector_area_resol_mean 10.0
_diffrn_measured_fraction_theta_full 0.981
_diffrn_measured_fraction_theta_max 0.981
_diffrn_measurement_device_type 'Oxford Diffraction Gemini R Ultra'
_diffrn_measurement_method '\w scan'
_diffrn_radiation_monochromator graphite
_diffrn_radiation_source 'fine-focus sealed tube'
_diffrn_radiation_type MoK\a
_diffrn_radiation_wavelength 0.71069
_diffrn_reflns_av_R_equivalents 0.0503
_diffrn_reflns_av_sigmaI/netI 0.1381
_diffrn_reflns_limit_h_max 16
_diffrn_reflns_limit_h_min -13
_diffrn_reflns_limit_k_max 18
_diffrn_reflns_limit_k_min -18
_diffrn_reflns_limit_l_max 23
_diffrn_reflns_limit_l_min -26
_diffrn_reflns_number 27063
_diffrn_reflns_theta_full 25.00
_diffrn_reflns_theta_max 25.35
_diffrn_reflns_theta_min 4.34
_exptl_absorpt_coefficient_mu 0.590
_exptl_absorpt_correction_T_max 0.888
_exptl_absorpt_correction_T_min 0.828
_exptl_absorpt_correction_type multi-scan
_exptl_absorpt_process_details
;
CrysAlis (Oxford Diffraction, 2006)
;
_exptl_crystal_colour BLUE
_exptl_crystal_density_diffrn 1.234
_exptl_crystal_density_method 'not measured'
_exptl_crystal_description BLOCK
_exptl_crystal_F_000 1570
_exptl_crystal_size_max 0.32
_exptl_crystal_size_mid 0.27
_exptl_crystal_size_min 0.21
_refine_diff_density_max 0.900
_refine_diff_density_min -0.357
_refine_diff_density_rms 0.076
_refine_ls_extinction_method none
_refine_ls_goodness_of_fit_ref 0.824
_refine_ls_hydrogen_treatment mixed
_refine_ls_matrix_type full
_refine_ls_number_parameters 983
_refine_ls_number_reflns 14596
_refine_ls_number_restraints 3
_refine_ls_restrained_S_all 0.888
_refine_ls_R_factor_all 0.1324
_refine_ls_R_factor_gt 0.0642
_refine_ls_shift/su_max 0.001
_refine_ls_shift/su_mean 0.000
_refine_ls_structure_factor_coef Fsqd
_refine_ls_weighting_details 'calc w=1/[\s^2^(Fo^2^)+(0.0920P)^2^+0.0000P] where P=(Fo^2^+2Fc^2^)/3'
_refine_ls_weighting_scheme calc
_refine_ls_wR_factor_gt 0.1510
_refine_ls_wR_factor_ref 0.1693
_reflns_number_gt 6961
_reflns_number_total 14596
_reflns_threshold_expression >2\s(I)
_cod_data_source_file c1ce05889d.txt
_cod_data_source_block 5
_cod_depositor_comments
;
The following automatic conversions were performed:

'_symmetry_cell_setting' value 'Triclinic' changed to 'triclinic'
according to /home/saulius/struct/CIF-dictionaries/cif_core.dic
dictionary named 'cif_core.dic' version 2.4.1 from 2010-06-29.

Automatic conversion script
Id: cif_fix_values 1715 2011-07-08 13:25:40Z adriana 
;
_cod_original_cell_volume 4071.1(5)
_cod_original_sg_symbol_Hall '-P 1 '
_cod_original_sg_symbol_H-M 'P -1 '
_cod_database_code 7206838

loop_
_symmetry_equiv_pos_as_xyz
'x, y, z'
'-x, -y, -z'

loop_
_atom_site_label
_atom_site_type_symbol
_atom_site_fract_x
_atom_site_fract_y
_atom_site_fract_z
_atom_site_U_iso_or_equiv
_atom_site_adp_type
_atom_site_occupancy
_atom_site_symmetry_multiplicity
_atom_site_calc_flag
_atom_site_refinement_flags
Cu1 Cu 0.59964(4) 0.50116(3) 0.35581(3) 0.04185(18) Uani 1 1 d .
Cu2 Cu -0.29634(4) -0.69969(3) 0.13957(3) 0.04036(18) Uani 1 1 d .
C1 C 0.1819(4) -0.2154(3) 0.3967(2) 0.0500(13) Uani 1 1 d .
C2 C 0.0967(4) -0.2975(3) 0.4045(3) 0.0566(14) Uani 1 1 d .
H2 H 0.0774 -0.2981 0.4417 0.068 Uiso 1 1 calc R
C3 C 0.0392(4) -0.3790(3) 0.3578(3) 0.0570(14) Uani 1 1 d .
H3 H -0.0155 -0.4347 0.3648 0.068 Uiso 1 1 calc R
C4 C 0.0621(4) -0.3787(3) 0.3014(2) 0.0474(12) Uani 1 1 d .
C5 C 0.1470(5) -0.2968(4) 0.2922(3) 0.0673(16) Uani 1 1 d .
H5 H 0.1641 -0.2962 0.2543 0.081 Uiso 1 1 calc R
C6 C 0.2061(5) -0.2161(3) 0.3396(3) 0.0637(15) Uani 1 1 d .
H6 H 0.2630 -0.1613 0.3332 0.076 Uiso 1 1 calc R
C7 C 0.0407(5) -0.4947(5) 0.2132(3) 0.090(2) Uani 1 1 d .
H7 H 0.1143 -0.4657 0.2120 0.108 Uiso 1 1 calc R
C8 C -0.0463(5) -0.5757(4) 0.1757(3) 0.0764(18) Uani 1 1 d .
H8 H -0.0424 -0.6126 0.1438 0.092 Uiso 1 1 calc R
C9 C -0.1101(4) -0.5269(3) 0.2380(2) 0.0457(12) Uani 1 1 d .
H9 H -0.1584 -0.5226 0.2581 0.055 Uiso 1 1 calc R
C10 C 0.2489(4) -0.1409(3) 0.5111(2) 0.0465(12) Uani 1 1 d .
C11 C 0.2933(5) -0.1953(3) 0.5432(3) 0.0620(15) Uani 1 1 d .
H11 H 0.3185 -0.2288 0.5220 0.074 Uiso 1 1 calc R
C12 C 0.3014(5) -0.2015(4) 0.6074(3) 0.0638(15) Uani 1 1 d .
H12 H 0.3319 -0.2390 0.6290 0.077 Uiso 1 1 calc R
C13 C 0.2643(4) -0.1524(3) 0.6387(2) 0.0472(12) Uani 1 1 d .
C14 C 0.2188(5) -0.0988(4) 0.6057(3) 0.0737(17) Uani 1 1 d .
H14 H 0.1934 -0.0651 0.6266 0.088 Uiso 1 1 calc R
C15 C 0.2101(5) -0.0937(4) 0.5427(3) 0.0723(17) Uani 1 1 d .
H15 H 0.1773 -0.0577 0.5209 0.087 Uiso 1 1 calc R
C16 C 0.2637(4) -0.2317(3) 0.7349(2) 0.0495(13) Uani 1 1 d .
H16 H 0.2421 -0.2921 0.7136 0.059 Uiso 1 1 calc R
C17 C 0.3169(6) -0.1162(4) 0.8090(3) 0.0785(19) Uani 1 1 d .
H17 H 0.3386 -0.0808 0.8494 0.094 Uiso 1 1 calc R
C18 C 0.3111(6) -0.0823(4) 0.7535(3) 0.085(2) Uani 1 1 d .
H18 H 0.3281 -0.0194 0.7486 0.102 Uiso 1 1 calc R
C19 C 0.2787(4) -0.0383(3) 0.4294(2) 0.0497(13) Uani 1 1 d .
C20 C 0.3770(4) 0.0357(3) 0.4696(3) 0.0609(15) Uani 1 1 d .
H20 H 0.4222 0.0241 0.5056 0.073 Uiso 1 1 calc R
C21 C 0.4102(5) 0.1300(3) 0.4566(3) 0.0620(15) Uani 1 1 d .
H21 H 0.4751 0.1810 0.4850 0.074 Uiso 1 1 calc R
C22 C 0.3468(4) 0.1453(3) 0.4025(3) 0.0514(13) Uani 1 1 d .
C23 C 0.2479(4) 0.0713(3) 0.3617(3) 0.0628(15) Uani 1 1 d .
H23 H 0.2037 0.0831 0.3254 0.075 Uiso 1 1 calc R
C24 C 0.2143(5) -0.0210(3) 0.3750(3) 0.0607(15) Uani 1 1 d .
H24 H 0.1481 -0.0714 0.3470 0.073 Uiso 1 1 calc R
C25 C 0.4804(4) 0.3071(3) 0.3891(2) 0.0489(13) Uani 1 1 d .
H25 H 0.5446 0.2979 0.3994 0.059 Uiso 1 1 calc R
C26 C 0.3051(5) 0.2799(4) 0.3691(4) 0.083(2) Uani 1 1 d .
H26 H 0.2277 0.2506 0.3629 0.100 Uiso 1 1 calc R
C27 C 0.3687(5) 0.3684(4) 0.3608(3) 0.080(2) Uani 1 1 d .
H27 H 0.3415 0.4121 0.3483 0.096 Uiso 1 1 calc R
C28 C 0.9263(4) 0.7671(3) 0.1123(2) 0.0517(13) Uani 1 1 d .
C29 C 0.8618(4) 0.6721(3) 0.1167(3) 0.0524(13) Uani 1 1 d .
H29 H 0.8401 0.6238 0.0830 0.063 Uiso 1 1 calc R
C30 C 0.8299(4) 0.6487(3) 0.1698(2) 0.0525(13) Uani 1 1 d .
H30 H 0.7867 0.5848 0.1717 0.063 Uiso 1 1 calc R
C31 C 0.8605(4) 0.7177(3) 0.2198(2) 0.0451(12) Uani 1 1 d .
C32 C 0.9242(4) 0.8131(3) 0.2175(3) 0.0594(14) Uani 1 1 d .
H32 H 0.9439 0.8609 0.2511 0.071 Uiso 1 1 calc R
C33 C 0.9577(4) 0.8359(3) 0.1643(3) 0.0607(15) Uani 1 1 d .
H33 H 1.0031 0.8997 0.1633 0.073 Uiso 1 1 calc R
C34 C 0.8706(4) 0.7416(3) 0.3364(3) 0.0599(15) Uani 1 1 d .
H34 H 0.9344 0.8010 0.3519 0.072 Uiso 1 1 calc R
C35 C 0.8083(4) 0.6884(3) 0.3701(3) 0.0590(14) Uani 1 1 d .
H35 H 0.8230 0.7045 0.4140 0.071 Uiso 1 1 calc R
C36 C 0.7312(4) 0.6104(3) 0.2737(2) 0.0466(12) Uani 1 1 d .
H36 H 0.6829 0.5632 0.2374 0.056 Uiso 1 1 calc R
C37 C 0.8801(4) 0.7325(3) -0.0054(3) 0.0520(13) Uani 1 1 d .
C38 C 0.7701(4) 0.7224(4) -0.0291(3) 0.0611(14) Uani 1 1 d .
H38 H 0.7466 0.7546 -0.0056 0.073 Uiso 1 1 calc R
C39 C 0.6970(4) 0.6644(4) -0.0874(3) 0.0559(14) Uani 1 1 d .
H39 H 0.6239 0.6579 -0.1038 0.067 Uiso 1 1 calc R
C40 C 0.7316(4) 0.6159(3) -0.1217(2) 0.0496(13) Uani 1 1 d .
C41 C 0.8413(4) 0.6264(4) -0.0988(3) 0.0600(14) Uani 1 1 d .
H41 H 0.8654 0.5945 -0.1221 0.072 Uiso 1 1 calc R
C42 C 0.9142(4) 0.6863(4) -0.0398(3) 0.0581(14) Uani 1 1 d .
H42 H 0.9882 0.6947 -0.0237 0.070 Uiso 1 1 calc R
C43 C 0.6337(5) 0.4629(4) -0.2012(3) 0.0726(18) Uani 1 1 d .
H43 H 0.6701 0.4294 -0.1792 0.087 Uiso 1 1 calc R
C44 C 0.5492(5) 0.4307(3) -0.2591(3) 0.0645(16) Uani 1 1 d .
H44 H 0.5171 0.3702 -0.2836 0.077 Uiso 1 1 calc R
C45 C 0.5839(4) 0.5736(3) -0.2282(2) 0.0523(13) Uani 1 1 d .
H45 H 0.5814 0.6316 -0.2270 0.063 Uiso 1 1 calc R
C46 C 1.0601(4) 0.8688(3) 0.0591(2) 0.0491(12) Uani 1 1 d .
C47 C 1.0625(4) 0.9228(3) 0.0114(3) 0.0549(13) Uani 1 1 d .
H47 H 0.9951 0.9099 -0.0213 0.066 Uiso 1 1 calc R
C48 C 1.1637(4) 0.9968(3) 0.0109(3) 0.0557(14) Uani 1 1 d .
H48 H 1.1641 1.0338 -0.0216 0.067 Uiso 1 1 calc R
C49 C 1.2628(4) 1.0153(3) 0.0582(2) 0.0492(13) Uani 1 1 d .
C50 C 1.2626(4) 0.9607(3) 0.1063(3) 0.0609(15) Uani 1 1 d .
H50 H 1.3303 0.9725 0.1384 0.073 Uiso 1 1 calc R
C51 C 1.1609(4) 0.8883(4) 0.1063(3) 0.0648(16) Uani 1 1 d .
H51 H 1.1603 0.8517 0.1391 0.078 Uiso 1 1 calc R
C52 C 1.3929(4) 1.1176(4) 0.0015(3) 0.0659(16) Uani 1 1 d .
H52 H 1.3442 1.0931 -0.0411 0.079 Uiso 1 1 calc R
C53 C 1.4626(4) 1.1440(3) 0.1074(2) 0.0485(12) Uani 1 1 d .
H53 H 1.4680 1.1397 0.1503 0.058 Uiso 1 1 calc R
C54 C 1.5012(4) 1.1877(4) 0.0216(3) 0.0636(15) Uani 1 1 d .
H54 H 1.5403 1.2204 -0.0053 0.076 Uiso 1 1 calc R
C55 C 0.8941(4) 0.4796(3) 0.4558(2) 0.0436(12) Uani 1 1 d .
C56 C 0.9443(4) 0.5501(3) 0.5104(2) 0.0527(13) Uani 1 1 d .
H56 H 0.9067 0.5838 0.5175 0.063 Uiso 1 1 calc R
C57 C 1.0496(4) 0.5704(3) 0.5543(2) 0.0515(13) Uani 1 1 d .
H57 H 1.0826 0.6178 0.5905 0.062 Uiso 1 1 calc R
C58 C 0.7818(4) 0.4612(3) 0.4062(3) 0.0476(13) Uani 1 1 d .
C59 C 0.1049(5) -0.4249(4) 0.0393(3) 0.0576(14) Uani 1 1 d .
C60 C 0.0958(5) -0.4722(4) -0.0177(3) 0.0698(16) Uani 1 1 d .
H60 H 0.1594 -0.4530 -0.0304 0.084 Uiso 1 1 calc R
C61 C -0.0069(5) -0.5478(4) -0.0562(3) 0.0691(16) Uani 1 1 d .
H61 H -0.0105 -0.5803 -0.0933 0.083 Uiso 1 1 calc R
C62 C 0.2152(5) -0.3452(4) 0.0823(3) 0.0740(17) Uani 1 1 d .
C63 C -0.4415(4) -0.5338(3) 0.0475(2) 0.0409(11) Uani 1 1 d .
C64 C -0.4525(4) -0.5547(3) -0.0161(2) 0.0478(12) Uani 1 1 d .
H64 H -0.4204 -0.5910 -0.0272 0.057 Uiso 1 1 calc R
C65 C -0.5114(4) -0.5214(3) -0.0634(2) 0.0458(12) Uani 1 1 d .
H65 H -0.5195 -0.5363 -0.1064 0.055 Uiso 1 1 calc R
C66 C -0.3843(4) -0.5760(3) 0.0994(2) 0.0411(12) Uani 1 1 d .
C67 C 0.0007(8) 0.0223(6) 0.4404(6) 0.117(3) Uani 1 1 d D
C68 C -0.0817(8) -0.0634(6) 0.4464(7) 0.131(4) Uani 1 1 d .
H68 H -0.1369 -0.1064 0.4095 0.157 Uiso 1 1 calc R
C69 C 0.0834(10) 0.0865(7) 0.4928(7) 0.133(4) Uani 1 1 d .
H69 H 0.1393 0.1439 0.4884 0.159 Uiso 1 1 calc R
C70 C -0.0050(9) 0.0452(8) 0.3707(7) 0.132(4) Uani 1 1 d D
C71 C 0.4298(13) 0.6574(13) 0.4186(8) 0.107(5) Uani 0.50 1 d P
C72 C 0.608(2) -0.2028(19) 0.3721(12) 0.188(11) Uani 0.50 1 d P
C73 C -0.2299(8) -0.8263(5) 0.0497(4) 0.114(3) Uani 1 1 d .
H73A H -0.1971 -0.8223 0.0163 0.171 Uiso 1 1 calc R
H73B H -0.3064 -0.8772 0.0350 0.171 Uiso 1 1 calc R
H73C H -0.1858 -0.8389 0.0877 0.171 Uiso 1 1 calc R
C74 C 0.0541(17) 0.3331(17) 0.3259(12) 0.151(8) Uani 0.50 1 d P
O1 O -0.3258(3) -0.6099(2) 0.08403(15) 0.0447(8) Uani 1 1 d .
O2 O -0.4002(3) -0.5759(2) 0.15262(16) 0.0513(8) Uani 1 1 d .
O3 O 0.2293(4) -0.3311(3) 0.1411(2) 0.0961(14) Uani 1 1 d .
O4 O 0.2887(4) -0.2966(3) 0.0568(2) 0.0917(14) Uani 1 1 d .
O5 O 0.7557(3) 0.4186(2) 0.35037(19) 0.0655(10) Uani 1 1 d .
O6 O 0.7204(3) 0.4894(2) 0.42429(16) 0.0531(9) Uani 1 1 d .
O7 O -0.0649(7) -0.0221(5) 0.3253(4) 0.162(3) Uani 1 1 d .
O8 O 0.0512(6) 0.1305(5) 0.3673(4) 0.151(3) Uani 1 1 d .
O7W O 0.6477(13) -0.1635(19) 0.1596(7) 0.263(12) Uani 0.50 1 d P
O12 O 0.4929(18) -0.2100(13) 0.3474(9) 0.196(7) Uani 0.50 1 d P
O13 O 0.0586(14) 0.2976(9) 0.3827(8) 0.165(5) Uani 0.50 1 d P
O14 O 0.3181(15) 0.5968(12) 0.4150(11) 0.221(9) Uani 0.50 1 d P
N1 N 0.2441(4) -0.1321(2) 0.44563(19) 0.0559(11) Uani 1 1 d .
N2 N 0.3786(3) 0.2413(3) 0.3889(2) 0.0524(11) Uani 1 1 d .
N3 N 0.4788(3) 0.3864(2) 0.37311(19) 0.0465(10) Uani 1 1 d .
N4 N 0.0004(3) -0.4626(3) 0.2535(2) 0.0481(10) Uani 1 1 d .
N5 N -0.1412(3) -0.5961(3) 0.19118(19) 0.0456(10) Uani 1 1 d .
N6 N 0.2757(4) -0.1560(3) 0.7052(2) 0.0529(11) Uani 1 1 d .
N7 N 0.2857(3) -0.2115(3) 0.7967(2) 0.0479(10) Uani 1 1 d .
N8 N 0.9553(3) 0.7915(3) 0.0572(2) 0.0629(12) Uani 1 1 d .
N9 N 0.8223(3) 0.6918(2) 0.27442(19) 0.0465(10) Uani 1 1 d .
N10 N 0.7197(3) 0.6067(2) 0.33101(19) 0.0455(10) Uani 1 1 d .
N11 N 0.6552(3) 0.5535(3) -0.18147(19) 0.0485(10) Uani 1 1 d .
N12 N 0.5182(3) 0.4997(3) -0.27594(19) 0.0478(10) Uani 1 1 d .
N13 N 1.3688(3) 1.0898(3) 0.05610(19) 0.0523(11) Uani 1 1 d .
N14 N 1.5454(3) 1.2036(2) 0.08847(19) 0.0485(10) Uani 1 1 d .
O1W O 0.5891(4) 0.6067(3) 0.4241(3) 0.1064(16) Uani 1 1 d .
O2W O 0.3807(10) -0.1758(8) 0.2303(5) 0.117(4) Uani 0.50 1 d PD
O3W O 0.4668(7) -0.1207(7) 0.1255(4) 0.219(4) Uani 1 1 d .
O4W O 0.4080(11) 0.1427(7) 0.2486(5) 0.135(5) Uani 0.50 1 d P
O5W O -0.2829(12) -0.1280(10) 0.2899(7) 0.165(5) Uiso 0.50 1 d P
O6W O 0.5623(4) 0.3172(3) 0.2481(2) 0.0887(13) Uani 1 1 d D
O9 O -0.2302(3) -0.7404(2) 0.06425(17) 0.0597(9) Uani 1 1 d .
H6WA H 0.575(5) 0.350(4) 0.218(2) 0.090 Uiso 1 1 d D
H2WA H 0.423(5) -0.156(4) 0.208(3) 0.090 Uiso 1 1 d D

loop_
_atom_site_aniso_label
_atom_site_aniso_U_11
_atom_site_aniso_U_22
_atom_site_aniso_U_33
_atom_site_aniso_U_23
_atom_site_aniso_U_13
_atom_site_aniso_U_12
Cu1 0.0361(3) 0.0375(3) 0.0417(4) 0.0140(2) 0.0100(3) 0.0100(2)
Cu2 0.0321(3) 0.0359(3) 0.0407(4) 0.0110(2) 0.0082(2) 0.0074(2)
C1 0.054(3) 0.033(2) 0.050(3) 0.014(2) 0.016(3) 0.010(2)
C2 0.059(3) 0.052(3) 0.050(3) 0.017(3) 0.025(3) 0.014(3)
C3 0.057(3) 0.039(3) 0.051(3) 0.011(2) 0.021(3) 0.000(2)
C4 0.039(3) 0.044(3) 0.046(3) 0.009(2) 0.010(2) 0.010(2)
C5 0.068(4) 0.059(3) 0.053(3) 0.010(3) 0.034(3) 0.001(3)
C6 0.070(4) 0.043(3) 0.052(4) 0.007(3) 0.030(3) -0.003(2)
C7 0.037(3) 0.108(5) 0.086(5) -0.037(4) 0.029(3) -0.004(3)
C8 0.046(3) 0.084(4) 0.077(4) -0.023(3) 0.028(3) 0.007(3)
C9 0.035(3) 0.039(3) 0.059(3) 0.011(2) 0.018(2) 0.012(2)
C10 0.055(3) 0.033(2) 0.044(3) 0.011(2) 0.017(2) 0.013(2)
C11 0.088(4) 0.054(3) 0.051(4) 0.011(3) 0.027(3) 0.036(3)
C12 0.075(4) 0.066(3) 0.059(4) 0.023(3) 0.019(3) 0.043(3)
C13 0.056(3) 0.046(3) 0.046(3) 0.016(2) 0.022(2) 0.025(2)
C14 0.098(5) 0.094(4) 0.069(4) 0.039(3) 0.042(4) 0.069(4)
C15 0.108(5) 0.085(4) 0.062(4) 0.047(3) 0.044(4) 0.067(4)
C16 0.059(3) 0.039(3) 0.042(3) 0.011(2) 0.013(3) 0.017(2)
C17 0.123(6) 0.061(4) 0.065(4) 0.023(3) 0.042(4) 0.047(4)
C18 0.149(6) 0.057(4) 0.074(5) 0.031(3) 0.054(4) 0.058(4)
C19 0.063(3) 0.032(2) 0.051(3) 0.015(2) 0.024(3) 0.015(2)
C20 0.060(3) 0.042(3) 0.060(4) 0.016(2) 0.008(3) 0.013(2)
C21 0.059(3) 0.045(3) 0.059(4) 0.010(2) 0.012(3) 0.008(2)
C22 0.053(3) 0.041(3) 0.063(4) 0.022(2) 0.027(3) 0.018(2)
C23 0.053(3) 0.052(3) 0.063(4) 0.020(3) 0.008(3) 0.014(3)
C24 0.064(3) 0.038(3) 0.054(3) 0.014(2) 0.007(3) 0.009(2)
C25 0.040(3) 0.043(3) 0.053(3) 0.014(2) 0.015(2) 0.010(2)
C26 0.061(4) 0.065(4) 0.142(6) 0.042(4) 0.052(4) 0.032(3)
C27 0.059(4) 0.065(4) 0.131(6) 0.049(4) 0.047(4) 0.033(3)
C28 0.034(3) 0.053(3) 0.046(3) 0.005(2) 0.013(2) 0.002(2)
C29 0.043(3) 0.043(3) 0.053(3) 0.000(2) 0.015(2) 0.005(2)
C30 0.050(3) 0.040(3) 0.049(3) 0.008(2) 0.016(3) 0.005(2)
C31 0.039(3) 0.042(3) 0.044(3) 0.008(2) 0.016(2) 0.008(2)
C32 0.054(3) 0.045(3) 0.059(4) 0.002(2) 0.024(3) 0.002(2)
C33 0.052(3) 0.047(3) 0.060(4) 0.013(3) 0.024(3) -0.001(2)
C34 0.056(3) 0.044(3) 0.048(3) 0.000(2) 0.019(3) -0.005(2)
C35 0.055(3) 0.052(3) 0.049(3) 0.001(2) 0.020(3) 0.006(3)
C36 0.038(3) 0.037(2) 0.045(3) 0.007(2) 0.010(2) 0.002(2)
C37 0.036(3) 0.050(3) 0.046(3) 0.009(2) 0.016(3) -0.001(2)
C38 0.040(3) 0.062(3) 0.067(4) 0.008(3) 0.024(3) 0.008(2)
C39 0.030(3) 0.060(3) 0.060(4) 0.005(3) 0.008(3) 0.010(2)
C40 0.033(3) 0.046(3) 0.052(3) 0.015(2) 0.006(3) 0.008(2)
C41 0.044(3) 0.069(3) 0.063(4) 0.011(3) 0.013(3) 0.026(3)
C42 0.035(3) 0.070(3) 0.051(4) 0.005(3) 0.005(3) 0.014(3)
C43 0.070(4) 0.062(4) 0.071(4) 0.014(3) -0.004(3) 0.035(3)
C44 0.073(4) 0.046(3) 0.057(4) 0.008(2) -0.003(3) 0.028(3)
C45 0.042(3) 0.054(3) 0.052(3) 0.019(3) 0.013(3) 0.016(2)
C46 0.033(3) 0.055(3) 0.043(3) 0.006(2) 0.015(2) 0.005(2)
C47 0.031(3) 0.058(3) 0.057(3) 0.009(3) 0.010(2) 0.009(2)
C48 0.043(3) 0.053(3) 0.058(3) 0.015(2) 0.020(3) 0.009(2)
C49 0.035(3) 0.046(3) 0.049(3) 0.004(2) 0.013(2) 0.004(2)
C50 0.036(3) 0.063(3) 0.053(3) 0.014(3) 0.009(2) -0.001(2)
C51 0.049(3) 0.059(3) 0.056(4) 0.018(3) 0.010(3) 0.004(3)
C52 0.051(3) 0.071(3) 0.042(3) 0.006(3) 0.014(3) -0.001(3)
C53 0.035(3) 0.048(3) 0.040(3) 0.007(2) 0.012(2) 0.000(2)
C54 0.046(3) 0.066(3) 0.046(3) 0.008(3) 0.016(3) -0.003(3)
C55 0.041(3) 0.043(3) 0.039(3) 0.019(2) 0.010(2) 0.015(2)
C56 0.051(3) 0.045(3) 0.057(3) 0.017(2) 0.011(3) 0.022(2)
C57 0.046(3) 0.044(3) 0.046(3) 0.004(2) 0.005(3) 0.011(2)
C58 0.045(3) 0.043(3) 0.050(4) 0.024(2) 0.015(3) 0.016(2)
C59 0.061(4) 0.054(3) 0.069(4) 0.029(3) 0.029(3) 0.030(3)
C60 0.072(4) 0.061(3) 0.090(5) 0.026(3) 0.044(4) 0.031(3)
C61 0.072(4) 0.068(4) 0.073(4) 0.017(3) 0.035(3) 0.031(3)
C62 0.071(4) 0.086(4) 0.067(5) 0.033(4) 0.023(4) 0.037(4)
C63 0.030(2) 0.043(2) 0.038(3) 0.010(2) 0.009(2) 0.008(2)
C64 0.055(3) 0.055(3) 0.045(3) 0.013(2) 0.022(2) 0.031(2)
C65 0.058(3) 0.050(3) 0.036(3) 0.012(2) 0.017(2) 0.029(2)
C66 0.029(2) 0.030(2) 0.046(3) 0.007(2) 0.006(2) 0.0021(19)
C67 0.113(7) 0.065(5) 0.213(11) 0.023(6) 0.100(8) 0.045(5)
C68 0.115(7) 0.063(5) 0.230(12) -0.001(6) 0.098(8) 0.032(5)
C69 0.142(9) 0.073(6) 0.215(12) 0.034(7) 0.112(9) 0.044(6)
C70 0.136(8) 0.099(7) 0.234(14) 0.059(9) 0.135(9) 0.070(7)
C71 0.068(9) 0.159(14) 0.111(12) -0.001(10) 0.016(9) 0.078(10)
C72 0.114(16) 0.20(2) 0.17(2) 0.003(17) 0.086(16) -0.020(16)
C73 0.150(7) 0.089(5) 0.137(7) 0.016(5) 0.085(6) 0.062(5)
C74 0.126(15) 0.21(2) 0.156(19) 0.088(17) 0.051(14) 0.105(15)
O1 0.0402(18) 0.0457(17) 0.047(2) 0.0186(14) 0.0155(16) 0.0178(15)
O2 0.056(2) 0.061(2) 0.038(2) 0.0159(16) 0.0169(17) 0.0271(17)
O3 0.082(3) 0.113(3) 0.068(3) 0.028(3) 0.024(2) 0.023(3)
O4 0.069(3) 0.100(3) 0.071(3) 0.018(2) 0.027(2) 0.007(2)
O5 0.067(2) 0.066(2) 0.051(3) 0.0015(19) 0.0001(19) 0.0322(19)
O6 0.0435(19) 0.068(2) 0.044(2) 0.0231(16) 0.0131(17) 0.0226(17)
O7 0.210(8) 0.101(5) 0.178(7) 0.012(4) 0.084(6) 0.063(5)
O8 0.135(5) 0.111(4) 0.254(8) 0.067(5) 0.116(5) 0.063(4)
O7W 0.121(11) 0.57(4) 0.120(12) 0.062(16) 0.005(9) 0.204(18)
O12 0.208(18) 0.209(15) 0.191(16) 0.080(12) 0.052(13) 0.122(14)
O13 0.232(16) 0.128(10) 0.186(15) 0.009(9) 0.109(13) 0.104(11)
O14 0.142(14) 0.185(14) 0.31(2) 0.034(14) 0.011(14) 0.096(12)
N1 0.077(3) 0.034(2) 0.045(3) 0.0126(18) 0.026(2) 0.012(2)
N2 0.050(2) 0.041(2) 0.063(3) 0.0196(19) 0.028(2) 0.013(2)
N3 0.047(3) 0.034(2) 0.054(3) 0.0148(17) 0.018(2) 0.0145(17)
N4 0.036(2) 0.047(2) 0.047(3) 0.0043(19) 0.011(2) 0.0090(19)
N5 0.034(2) 0.043(2) 0.044(2) 0.0047(19) 0.0081(19) 0.0076(17)
N6 0.067(3) 0.045(2) 0.046(3) 0.017(2) 0.018(2) 0.026(2)
N7 0.047(2) 0.042(2) 0.049(3) 0.0162(18) 0.015(2) 0.0154(18)
N8 0.039(2) 0.063(3) 0.047(3) 0.002(2) 0.018(2) -0.0126(19)
N9 0.040(2) 0.039(2) 0.051(3) 0.0106(19) 0.017(2) 0.0085(17)
N10 0.041(2) 0.035(2) 0.046(3) 0.0105(18) 0.0106(19) 0.0080(17)
N11 0.037(2) 0.048(2) 0.047(2) 0.0131(19) 0.003(2) 0.0145(18)
N12 0.037(2) 0.042(2) 0.047(3) 0.0101(19) 0.0047(19) 0.0098(18)
N13 0.034(2) 0.048(2) 0.049(3) 0.0075(19) 0.013(2) -0.0027(18)
N14 0.035(2) 0.045(2) 0.046(3) 0.0055(18) 0.0151(19) 0.0007(17)
O1W 0.112(4) 0.071(3) 0.152(5) 0.005(3) 0.071(3) 0.040(3)
O2W 0.107(8) 0.118(8) 0.066(7) -0.021(5) 0.027(5) 0.002(6)
O3W 0.158(7) 0.227(8) 0.171(7) -0.035(6) 0.052(6) 0.008(6)
O4W 0.170(10) 0.088(6) 0.085(7) -0.007(5) 0.074(7) -0.012(6)
O6W 0.096(3) 0.095(3) 0.082(3) 0.039(2) 0.030(3) 0.049(3)
O9 0.059(2) 0.056(2) 0.063(2) 0.0041(17) 0.0273(18) 0.0219(17)

loop_
_atom_type_symbol
_atom_type_description
_atom_type_scat_dispersion_real
_atom_type_scat_dispersion_imag
_atom_type_scat_source
C C 0.0033 0.0016 'International Tables Vol C Tables 4.2.6.8 and 6.1.1.4'
H H 0.0000 0.0000 'International Tables Vol C Tables 4.2.6.8 and 6.1.1.4'
O O 0.0106 0.0060 'International Tables Vol C Tables 4.2.6.8 and 6.1.1.4'
Cu Cu 0.3201 1.2651 'International Tables Vol C Tables 4.2.6.8 and 6.1.1.4'
N N 0.0061 0.0033 'International Tables Vol C Tables 4.2.6.8 and 6.1.1.4'

loop_
_geom_angle_atom_site_label_1
_geom_angle_atom_site_label_2
_geom_angle_atom_site_label_3
_geom_angle
_geom_angle_site_symmetry_1
_geom_angle_site_symmetry_3
O6 Cu1 N3 91.62(14) . .
O6 Cu1 N10 89.03(14) . .
N3 Cu1 N10 173.91(17) . .
O6 Cu1 N12 170.31(17) . 2_665
N3 Cu1 N12 89.16(15) . 2_665
N10 Cu1 N12 89.18(15) . 2_665
O6 Cu1 O1W 93.10(18) . .
N3 Cu1 O1W 93.63(17) . .
N10 Cu1 O1W 92.37(17) . .
N12 Cu1 O1W 96.48(18) 2_665 .
O1 Cu2 N14 86.15(14) . 1_335
O1 Cu2 N5 91.07(13) . .
N14 Cu2 N5 176.16(16) 1_335 .
O1 Cu2 N7 169.66(16) . 2_546
N14 Cu2 N7 90.57(15) 1_335 2_546
N5 Cu2 N7 91.71(15) . 2_546
O1 Cu2 O9 87.33(13) . .
N14 Cu2 O9 90.25(15) 1_335 .
N5 Cu2 O9 92.27(15) . .
N7 Cu2 O9 102.50(15) 2_546 .
C2 C1 C6 118.0(4) . .
C2 C1 N1 121.2(5) . .
C6 C1 N1 120.8(4) . .
C1 C2 C3 120.9(5) . .
C1 C2 H2 119.5 . .
C3 C2 H2 119.5 . .
C4 C3 C2 120.7(4) . .
C4 C3 H3 119.6 . .
C2 C3 H3 119.6 . .
C3 C4 C5 119.4(4) . .
C3 C4 N4 119.8(4) . .
C5 C4 N4 120.8(5) . .
C6 C5 C4 119.8(5) . .
C6 C5 H5 120.1 . .
C4 C5 H5 120.1 . .
C5 C6 C1 121.1(4) . .
C5 C6 H6 119.4 . .
C1 C6 H6 119.4 . .
C8 C7 N4 107.0(5) . .
C8 C7 H7 126.5 . .
N4 C7 H7 126.5 . .
C7 C8 N5 109.9(5) . .
C7 C8 H8 125.0 . .
N5 C8 H8 125.0 . .
N5 C9 N4 112.0(5) . .
N5 C9 H9 124.0 . .
N4 C9 H9 124.0 . .
C11 C10 C15 118.8(5) . .
C11 C10 N1 120.5(5) . .
C15 C10 N1 120.7(4) . .
C10 C11 C12 120.6(5) . .
C10 C11 H11 119.7 . .
C12 C11 H11 119.7 . .
C13 C12 C11 119.9(5) . .
C13 C12 H12 120.1 . .
C11 C12 H12 120.1 . .
C14 C13 C12 118.8(5) . .
C14 C13 N6 121.1(5) . .
C12 C13 N6 120.1(4) . .
C15 C14 C13 121.1(6) . .
C15 C14 H14 119.5 . .
C13 C14 H14 119.5 . .
C14 C15 C10 120.8(5) . .
C14 C15 H15 119.6 . .
C10 C15 H15 119.6 . .
N7 C16 N6 112.7(4) . .
N7 C16 H16 123.6 . .
N6 C16 H16 123.6 . .
C18 C17 N7 108.7(5) . .
C18 C17 H17 125.7 . .
N7 C17 H17 125.7 . .
C17 C18 N6 108.2(5) . .
C17 C18 H18 125.9 . .
N6 C18 H18 125.9 . .
C20 C19 C24 119.6(4) . .
C20 C19 N1 118.9(4) . .
C24 C19 N1 121.5(4) . .
C19 C20 C21 120.1(5) . .
C19 C20 H20 120.0 . .
C21 C20 H20 120.0 . .
C22 C21 C20 119.4(5) . .
C22 C21 H21 120.3 . .
C20 C21 H21 120.3 . .
C21 C22 C23 120.9(4) . .
C21 C22 N2 120.1(4) . .
C23 C22 N2 118.8(4) . .
C22 C23 C24 119.7(5) . .
C22 C23 H23 120.2 . .
C24 C23 H23 120.2 . .
C19 C24 C23 120.2(4) . .
C19 C24 H24 119.9 . .
C23 C24 H24 119.9 . .
N3 C25 N2 112.0(4) . .
N3 C25 H25 124.0 . .
N2 C25 H25 124.0 . .
C27 C26 N2 105.2(5) . .
C27 C26 H26 127.4 . .
N2 C26 H26 127.4 . .
C26 C27 N3 111.3(5) . .
C26 C27 H27 124.4 . .
N3 C27 H27 124.4 . .
C33 C28 C29 117.0(5) . .
C33 C28 N8 121.8(4) . .
C29 C28 N8 121.2(5) . .
C30 C29 C28 121.1(5) . .
C30 C29 H29 119.5 . .
C28 C29 H29 119.5 . .
C31 C30 C29 120.7(4) . .
C31 C30 H30 119.6 . .
C29 C30 H30 119.6 . .
C30 C31 C32 120.3(5) . .
C30 C31 N9 119.9(4) . .
C32 C31 N9 119.7(4) . .
C33 C32 C31 118.5(5) . .
C33 C32 H32 120.7 . .
C31 C32 H32 120.7 . .
C32 C33 C28 122.4(4) . .
C32 C33 H33 118.8 . .
C28 C33 H33 118.8 . .
C35 C34 N9 106.6(4) . .
C35 C34 H34 126.7 . .
N9 C34 H34 126.7 . .
C34 C35 N10 110.3(5) . .
C34 C35 H35 124.9 . .
N10 C35 H35 124.9 . .
N10 C36 N9 111.0(4) . .
N10 C36 H36 124.5 . .
N9 C36 H36 124.5 . .
C42 C37 C38 120.2(5) . .
C42 C37 N8 121.0(5) . .
C38 C37 N8 118.8(5) . .
C39 C38 C37 119.3(5) . .
C39 C38 H38 120.4 . .
C37 C38 H38 120.4 . .
C38 C39 C40 120.3(5) . .
C38 C39 H39 119.9 . .
C40 C39 H39 119.9 . .
C39 C40 C41 120.7(5) . .
C39 C40 N11 120.6(4) . .
C41 C40 N11 118.6(5) . .
C40 C41 C42 117.8(5) . .
C40 C41 H41 121.1 . .
C42 C41 H41 121.1 . .
C37 C42 C41 121.6(5) . .
C37 C42 H42 119.2 . .
C41 C42 H42 119.2 . .
C44 C43 N11 106.7(4) . .
C44 C43 H43 126.6 . .
N11 C43 H43 126.6 . .
C43 C44 N12 109.8(5) . .
C43 C44 H44 125.1 . .
N12 C44 H44 125.1 . .
N12 C45 N11 110.8(4) . .
N12 C45 H45 124.6 . .
N11 C45 H45 124.6 . .
C47 C46 C51 118.5(4) . .
C47 C46 N8 119.5(4) . .
C51 C46 N8 121.9(4) . .
C46 C47 C48 120.9(5) . .
C46 C47 H47 119.5 . .
C48 C47 H47 119.5 . .
C49 C48 C47 119.7(5) . .
C49 C48 H48 120.1 . .
C47 C48 H48 120.1 . .
C48 C49 C50 120.3(4) . .
C48 C49 N13 119.6(4) . .
C50 C49 N13 120.0(4) . .
C49 C50 C51 119.0(5) . .
C49 C50 H50 120.5 . .
C51 C50 H50 120.5 . .
C46 C51 C50 121.5(5) . .
C46 C51 H51 119.2 . .
C50 C51 H51 119.2 . .
C54 C52 N13 106.3(4) . .
C54 C52 H52 126.9 . .
N13 C52 H52 126.9 . .
N14 C53 N13 110.9(4) . .
N14 C53 H53 124.5 . .
N13 C53 H53 124.5 . .
C52 C54 N14 109.6(4) . .
C52 C54 H54 125.2 . .
N14 C54 H54 125.2 . .
C57 C55 C56 119.3(4) 2_766 .
C57 C55 C58 120.3(5) 2_766 .
C56 C55 C58 120.3(5) . .
C57 C56 C55 120.5(5) . .
C57 C56 H56 119.7 . .
C55 C56 H56 119.7 . .
C55 C57 C56 120.1(5) 2_766 .
C55 C57 H57 119.9 2_766 .
C56 C57 H57 119.9 . .
O5 C58 O6 124.7(5) . .
O5 C58 C55 117.9(5) . .
O6 C58 C55 117.5(5) . .
C60 C59 C61 118.6(5) . 2_545
C60 C59 C62 121.9(6) . .
C61 C59 C62 119.5(6) 2_545 .
C59 C60 C61 121.2(6) . .
C59 C60 H60 119.4 . .
C61 C60 H60 119.4 . .
C60 C61 C59 120.2(6) . 2_545
C60 C61 H61 119.9 . .
C59 C61 H61 119.9 2_545 .
O3 C62 O4 124.1(6) . .
O3 C62 C59 117.7(6) . .
O4 C62 C59 118.2(6) . .
C64 C63 C65 119.4(4) . 2_445
C64 C63 C66 120.2(4) . .
C65 C63 C66 120.3(4) 2_445 .
C63 C64 C65 119.7(4) . .
C63 C64 H64 120.1 . .
C65 C64 H64 120.1 . .
C64 C65 C63 120.9(4) . 2_445
C64 C65 H65 119.6 . .
C63 C65 H65 119.6 2_445 .
O2 C66 O1 125.4(4) . .
O2 C66 C63 118.3(5) . .
O1 C66 C63 116.2(5) . .
C69 C67 C68 121.6(11) . .
C69 C67 C70 120.2(10) . .
C68 C67 C70 118.2(11) . .
C67 C68 C69 120.8(10) . 2_556
C67 C68 H68 119.6 . .
C69 C68 H68 119.6 2_556 .
C67 C69 C68 117.5(9) . 2_556
C67 C69 H69 121.2 . .
C68 C69 H69 121.2 2_556 .
O7 C70 O8 126.7(12) . .
O7 C70 C67 117.3(9) . .
O8 C70 C67 116.0(11) . .
O9 C73 H73A 109.5 . .
O9 C73 H73B 109.5 . .
H73A C73 H73B 109.5 . .
O9 C73 H73C 109.5 . .
H73A C73 H73C 109.5 . .
H73B C73 H73C 109.5 . .
C66 O1 Cu2 114.2(3) . .
C58 O6 Cu1 117.1(3) . .
C1 N1 C19 121.3(4) . .
C1 N1 C10 119.8(3) . .
C19 N1 C10 117.3(4) . .
C25 N2 C26 106.9(4) . .
C25 N2 C22 128.1(4) . .
C26 N2 C22 124.9(4) . .
C25 N3 C27 104.5(4) . .
C25 N3 Cu1 129.1(3) . .
C27 N3 Cu1 125.7(3) . .
C9 N4 C7 105.7(4) . .
C9 N4 C4 127.2(5) . .
C7 N4 C4 127.1(4) . .
C9 N5 C8 105.4(4) . .
C9 N5 Cu2 130.1(3) . .
C8 N5 Cu2 123.8(4) . .
C16 N6 C18 104.8(4) . .
C16 N6 C13 127.0(4) . .
C18 N6 C13 128.0(4) . .
C16 N7 C17 105.6(4) . .
C16 N7 Cu2 125.1(3) . 2_546
C17 N7 Cu2 128.5(4) . 2_546
C28 N8 C46 123.2(4) . .
C28 N8 C37 119.8(4) . .
C46 N8 C37 116.8(4) . .
C36 N9 C34 106.5(4) . .
C36 N9 C31 125.3(4) . .
C34 N9 C31 128.2(4) . .
C36 N10 C35 105.6(4) . .
C36 N10 Cu1 126.9(3) . .
C35 N10 Cu1 127.5(4) . .
C45 N11 C43 106.8(4) . .
C45 N11 C40 124.6(4) . .
C43 N11 C40 128.5(4) . .
C45 N12 C44 105.9(4) . .
C45 N12 Cu1 124.2(3) . 2_665
C44 N12 Cu1 130.0(3) . 2_665
C53 N13 C52 107.5(4) . .
C53 N13 C49 126.4(4) . .
C52 N13 C49 126.1(4) . .
C53 N14 C54 105.7(4) . .
C53 N14 Cu2 130.7(3) . 1_775
C54 N14 Cu2 123.6(3) . 1_775
C73 O9 Cu2 128.2(4) . .

loop_
_geom_bond_atom_site_label_1
_geom_bond_atom_site_label_2
_geom_bond_distance
_geom_bond_site_symmetry_2
Cu1 O6 1.976(3) .
Cu1 N3 1.997(4) .
Cu1 N10 1.998(4) .
Cu1 N12 2.011(4) 2_665
Cu1 O1W 2.299(5) .
Cu2 O1 1.983(3) .
Cu2 N14 1.993(3) 1_335
Cu2 N5 2.003(4) .
Cu2 N7 2.017(4) 2_546
Cu2 O9 2.316(4) .
C1 C2 1.377(6) .
C1 C6 1.391(7) .
C1 N1 1.426(6) .
C2 C3 1.383(7) .
C2 H2 0.9300 .
C3 C4 1.365(7) .
C3 H3 0.9300 .
C4 C5 1.385(6) .
C4 N4 1.419(6) .
C5 C6 1.382(7) .
C5 H5 0.9300 .
C6 H6 0.9300 .
C7 C8 1.340(7) .
C7 N4 1.369(7) .
C7 H7 0.9300 .
C8 N5 1.362(7) .
C8 H8 0.9300 .
C9 N5 1.310(6) .
C9 N4 1.349(5) .
C9 H9 0.9300 .
C10 C11 1.357(7) .
C10 C15 1.371(7) .
C10 N1 1.431(6) .
C11 C12 1.390(7) .
C11 H11 0.9300 .
C12 C13 1.370(7) .
C12 H12 0.9300 .
C13 C14 1.363(7) .
C13 N6 1.425(6) .
C14 C15 1.359(8) .
C14 H14 0.9300 .
C15 H15 0.9300 .
C16 N7 1.301(6) .
C16 N6 1.341(5) .
C16 H16 0.9300 .
C17 C18 1.336(8) .
C17 N7 1.365(6) .
C17 H17 0.9300 .
C18 N6 1.365(7) .
C18 H18 0.9300 .
C19 C20 1.365(7) .
C19 C24 1.379(6) .
C19 N1 1.430(5) .
C20 C21 1.412(6) .
C20 H20 0.9300 .
C21 C22 1.351(7) .
C21 H21 0.9300 .
C22 C23 1.373(7) .
C22 N2 1.444(6) .
C23 C24 1.386(6) .
C23 H23 0.9300 .
C24 H24 0.9300 .
C25 N3 1.311(5) .
C25 N2 1.337(6) .
C25 H25 0.9300 .
C26 C27 1.337(7) .
C26 N2 1.376(7) .
C26 H26 0.9300 .
C27 N3 1.366(6) .
C27 H27 0.9300 .
C28 C33 1.383(7) .
C28 C29 1.393(6) .
C28 N8 1.394(6) .
C29 C30 1.369(7) .
C29 H29 0.9300 .
C30 C31 1.357(7) .
C30 H30 0.9300 .
C31 C32 1.384(6) .
C31 N9 1.448(6) .
C32 C33 1.379(7) .
C32 H32 0.9300 .
C33 H33 0.9300 .
C34 C35 1.329(7) .
C34 N9 1.371(6) .
C34 H34 0.9300 .
C35 N10 1.363(6) .
C35 H35 0.9300 .
C36 N10 1.314(6) .
C36 N9 1.347(5) .
C36 H36 0.9300 .
C37 C42 1.346(7) .
C37 C38 1.395(7) .
C37 N8 1.450(6) .
C38 C39 1.373(7) .
C38 H38 0.9300 .
C39 C40 1.376(7) .
C39 H39 0.9300 .
C40 C41 1.389(7) .
C40 N11 1.426(6) .
C41 C42 1.393(7) .
C41 H41 0.9300 .
C42 H42 0.9300 .
C43 C44 1.351(7) .
C43 N11 1.359(6) .
C43 H43 0.9300 .
C44 N12 1.355(6) .
C44 H44 0.9300 .
C45 N12 1.323(6) .
C45 N11 1.349(6) .
C45 H45 0.9300 .
C46 C47 1.362(7) .
C46 C51 1.373(7) .
C46 N8 1.421(6) .
C47 C48 1.384(6) .
C47 H47 0.9300 .
C48 C49 1.362(7) .
C48 H48 0.9300 .
C49 C50 1.375(7) .
C49 N13 1.443(6) .
C50 C51 1.376(7) .
C50 H50 0.9300 .
C51 H51 0.9300 .
C52 C54 1.348(7) .
C52 N13 1.368(6) .
C52 H52 0.9300 .
C53 N14 1.315(6) .
C53 N13 1.350(6) .
C53 H53 0.9300 .
C54 N14 1.384(6) .
C54 H54 0.9300 .
C55 C57 1.382(7) 2_766
C55 C56 1.393(7) .
C55 C58 1.515(7) .
C56 C57 1.386(7) .
C56 H56 0.9300 .
C57 C55 1.382(7) 2_766
C57 H57 0.9300 .
C58 O5 1.257(6) .
C58 O6 1.268(6) .
C59 C60 1.389(8) .
C59 C61 1.403(8) 2_545
C59 C62 1.496(8) .
C60 C61 1.391(8) .
C60 H60 0.9300 .
C61 C59 1.403(8) 2_545
C61 H61 0.9300 .
C62 O3 1.247(7) .
C62 O4 1.270(7) .
C63 C64 1.377(7) .
C63 C65 1.388(6) 2_445
C63 C66 1.525(6) .
C64 C65 1.386(6) .
C64 H64 0.9300 .
C65 C63 1.388(6) 2_445
C65 H65 0.9300 .
C66 O2 1.252(6) .
C66 O1 1.264(6) .
C67 C69 1.351(14) .
C67 C68 1.378(11) .
C67 C70 1.567(12) .
C68 C69 1.394(14) 2_556
C68 H68 0.9300 .
C69 C68 1.394(14) 2_556
C69 H69 0.9300 .
C70 O7 1.230(12) .
C70 O8 1.244(10) .
C71 O14 1.40(2) .
C72 O12 1.47(3) .
C73 O9 1.387(7) .
C73 H73A 0.9600 .
C73 H73B 0.9600 .
C73 H73C 0.9600 .
C74 O13 1.37(2) .
N7 Cu2 2.017(4) 2_546
N12 Cu1 2.011(4) 2_665
N14 Cu2 1.993(3) 1_775
O2W H2WA 0.84(2) .
O6W H6WA 0.86(2) .

loop_
_geom_torsion_atom_site_label_1
_geom_torsion_atom_site_label_2
_geom_torsion_atom_site_label_3
_geom_torsion_atom_site_label_4
_geom_torsion
_geom_torsion_site_symmetry_1
_geom_torsion_site_symmetry_4
C6 C1 C2 C3 2.0(8) . .
N1 C1 C2 C3 -177.9(5) . .
C1 C2 C3 C4 -3.1(8) . .
C2 C3 C4 C5 2.6(8) . .
C2 C3 C4 N4 -178.6(4) . .
C3 C4 C5 C6 -1.1(8) . .
N4 C4 C5 C6 -179.8(5) . .
C4 C5 C6 C1 0.0(9) . .
C2 C1 C6 C5 -0.4(8) . .
N1 C1 C6 C5 179.4(5) . .
N4 C7 C8 N5 0.1(8) . .
C15 C10 C11 C12 -1.3(8) . .
N1 C10 C11 C12 177.9(5) . .
C10 C11 C12 C13 0.0(8) . .
C11 C12 C13 C14 0.7(8) . .
C11 C12 C13 N6 -178.0(5) . .
C12 C13 C14 C15 0.0(9) . .
N6 C13 C14 C15 178.6(5) . .
C13 C14 C15 C10 -1.3(9) . .
C11 C10 C15 C14 2.0(9) . .
N1 C10 C15 C14 -177.3(5) . .
N7 C17 C18 N6 0.1(8) . .
C24 C19 C20 C21 2.3(9) . .
N1 C19 C20 C21 -176.7(5) . .
C19 C20 C21 C22 -3.2(9) . .
C20 C21 C22 C23 3.1(9) . .
C20 C21 C22 N2 179.3(5) . .
C21 C22 C23 C24 -2.1(9) . .
N2 C22 C23 C24 -178.3(5) . .
C20 C19 C24 C23 -1.3(9) . .
N1 C19 C24 C23 177.6(5) . .
C22 C23 C24 C19 1.2(9) . .
N2 C26 C27 N3 1.4(8) . .
C33 C28 C29 C30 1.0(7) . .
N8 C28 C29 C30 -177.5(5) . .
C28 C29 C30 C31 -0.1(8) . .
C29 C30 C31 C32 0.4(8) . .
C29 C30 C31 N9 177.6(4) . .
C30 C31 C32 C33 -1.6(8) . .
N9 C31 C32 C33 -178.8(5) . .
C31 C32 C33 C28 2.6(8) . .
C29 C28 C33 C32 -2.2(8) . .
N8 C28 C33 C32 176.2(5) . .
N9 C34 C35 N10 -1.4(6) . .
C42 C37 C38 C39 0.5(7) . .
N8 C37 C38 C39 -178.0(4) . .
C37 C38 C39 C40 0.8(7) . .
C38 C39 C40 C41 -1.6(7) . .
C38 C39 C40 N11 178.4(4) . .
C39 C40 C41 C42 1.0(7) . .
N11 C40 C41 C42 -179.0(4) . .
C38 C37 C42 C41 -1.1(8) . .
N8 C37 C42 C41 177.3(4) . .
C40 C41 C42 C37 0.4(8) . .
N11 C43 C44 N12 0.4(7) . .
C51 C46 C47 C48 -1.0(8) . .
N8 C46 C47 C48 -178.1(5) . .
C46 C47 C48 C49 0.8(8) . .
C47 C48 C49 C50 0.1(8) . .
C47 C48 C49 N13 177.4(5) . .
C48 C49 C50 C51 -0.9(8) . .
N13 C49 C50 C51 -178.2(5) . .
C47 C46 C51 C50 0.2(9) . .
N8 C46 C51 C50 177.2(5) . .
C49 C50 C51 C46 0.7(9) . .
N13 C52 C54 N14 0.4(7) . .
C57 C55 C56 C57 0.2(8) 2_766 .
C58 C55 C56 C57 -176.8(4) . .
C55 C56 C57 C55 -0.2(8) . 2_766
C57 C55 C58 O5 -16.9(6) 2_766 .
C56 C55 C58 O5 160.0(4) . .
C57 C55 C58 O6 162.5(4) 2_766 .
C56 C55 C58 O6 -20.6(6) . .
C61 C59 C60 C61 -2.7(8) 2_545 .
C62 C59 C60 C61 178.4(5) . .
C59 C60 C61 C59 2.7(9) . 2_545
C60 C59 C62 O3 -153.1(6) . .
C61 C59 C62 O3 27.9(8) 2_545 .
C60 C59 C62 O4 26.5(8) . .
C61 C59 C62 O4 -152.5(5) 2_545 .
C65 C63 C64 C65 -0.8(7) 2_445 .
C66 C63 C64 C65 175.6(4) . .
C63 C64 C65 C63 0.8(7) . 2_445
C64 C63 C66 O2 -162.6(4) . .
C65 C63 C66 O2 13.8(6) 2_445 .
C64 C63 C66 O1 16.3(6) . .
C65 C63 C66 O1 -167.4(4) 2_445 .
C69 C67 C68 C69 0.8(15) . 2_556
C70 C67 C68 C69 -177.9(8) . 2_556
C68 C67 C69 C68 -0.8(15) . 2_556
C70 C67 C69 C68 177.9(7) . 2_556
C69 C67 C70 O7 164.6(9) . .
C68 C67 C70 O7 -16.7(12) . .
C69 C67 C70 O8 -16.3(12) . .
C68 C67 C70 O8 162.5(7) . .
O2 C66 O1 Cu2 17.9(5) . .
C63 C66 O1 Cu2 -160.9(3) . .
N14 Cu2 O1 C66 78.2(3) 1_335 .
N5 Cu2 O1 C66 -99.1(3) . .
N7 Cu2 O1 C66 6.5(9) 2_546 .
O9 Cu2 O1 C66 168.6(3) . .
O5 C58 O6 Cu1 -18.4(6) . .
C55 C58 O6 Cu1 162.2(3) . .
N3 Cu1 O6 C58 108.2(3) . .
N10 Cu1 O6 C58 -65.8(3) . .
N12 Cu1 O6 C58 13.6(10) 2_665 .
O1W Cu1 O6 C58 -158.1(3) . .
C2 C1 N1 C19 -142.4(5) . .
C6 C1 N1 C19 37.8(7) . .
C2 C1 N1 C10 22.3(7) . .
C6 C1 N1 C10 -157.5(5) . .
C20 C19 N1 C1 -148.7(5) . .
C24 C19 N1 C1 32.3(8) . .
C20 C19 N1 C10 46.2(7) . .
C24 C19 N1 C10 -132.8(5) . .
C11 C10 N1 C1 59.7(7) . .
C15 C10 N1 C1 -121.1(5) . .
C11 C10 N1 C19 -134.9(5) . .
C15 C10 N1 C19 44.3(7) . .
N3 C25 N2 C26 2.1(6) . .
N3 C25 N2 C22 178.7(5) . .
C27 C26 N2 C25 -2.1(7) . .
C27 C26 N2 C22 -178.8(5) . .
C21 C22 N2 C25 50.1(8) . .
C23 C22 N2 C25 -133.7(6) . .
C21 C22 N2 C26 -134.0(6) . .
C23 C22 N2 C26 42.3(8) . .
N2 C25 N3 C27 -1.2(6) . .
N2 C25 N3 Cu1 -172.2(3) . .
C26 C27 N3 C25 -0.2(7) . .
C26 C27 N3 Cu1 171.2(5) . .
O6 Cu1 N3 C25 -36.7(4) . .
N10 Cu1 N3 C25 59.4(16) . .
N12 Cu1 N3 C25 133.7(4) 2_665 .
O1W Cu1 N3 C25 -129.9(4) . .
O6 Cu1 N3 C27 154.1(5) . .
N10 Cu1 N3 C27 -109.8(14) . .
N12 Cu1 N3 C27 -35.5(5) 2_665 .
O1W Cu1 N3 C27 60.9(5) . .
N5 C9 N4 C7 0.0(6) . .
N5 C9 N4 C4 179.5(4) . .
C8 C7 N4 C9 0.0(7) . .
C8 C7 N4 C4 -179.6(5) . .
C3 C4 N4 C9 35.9(7) . .
C5 C4 N4 C9 -145.4(5) . .
C3 C4 N4 C7 -144.7(6) . .
C5 C4 N4 C7 34.0(8) . .
N4 C9 N5 C8 0.0(5) . .
N4 C9 N5 Cu2 -170.2(3) . .
C7 C8 N5 C9 -0.1(7) . .
C7 C8 N5 Cu2 170.9(5) . .
O1 Cu2 N5 C9 79.9(4) . .
N14 Cu2 N5 C9 36(3) 1_335 .
N7 Cu2 N5 C9 -90.1(4) 2_546 .
O9 Cu2 N5 C9 167.3(4) . .
O1 Cu2 N5 C8 -88.7(4) . .
N14 Cu2 N5 C8 -132(2) 1_335 .
N7 Cu2 N5 C8 101.3(4) 2_546 .
O9 Cu2 N5 C8 -1.3(4) . .
N7 C16 N6 C18 1.7(6) . .
N7 C16 N6 C13 176.4(4) . .
C17 C18 N6 C16 -1.0(7) . .
C17 C18 N6 C13 -175.6(5) . .
C14 C13 N6 C16 144.5(5) . .
C12 C13 N6 C16 -36.9(8) . .
C14 C13 N6 C18 -42.1(8) . .
C12 C13 N6 C18 136.6(6) . .
N6 C16 N7 C17 -1.6(6) . .
N6 C16 N7 Cu2 -172.1(3) . 2_546
C18 C17 N7 C16 0.9(7) . .
C18 C17 N7 Cu2 170.9(4) . 2_546
C33 C28 N8 C46 36.2(8) . .
C29 C28 N8 C46 -145.4(5) . .
C33 C28 N8 C37 -148.3(5) . .
C29 C28 N8 C37 30.1(8) . .
C47 C46 N8 C28 -143.0(5) . .
C51 C46 N8 C28 40.0(8) . .
C47 C46 N8 C37 41.4(7) . .
C51 C46 N8 C37 -135.6(6) . .
C42 C37 N8 C28 -117.2(6) . .
C38 C37 N8 C28 61.3(7) . .
C42 C37 N8 C46 58.6(7) . .
C38 C37 N8 C46 -123.0(5) . .
N10 C36 N9 C34 0.2(5) . .
N10 C36 N9 C31 178.8(4) . .
C35 C34 N9 C36 0.8(6) . .
C35 C34 N9 C31 -177.8(5) . .
C30 C31 N9 C36 -21.8(7) . .
C32 C31 N9 C36 155.4(5) . .
C30 C31 N9 C34 156.4(5) . .
C32 C31 N9 C34 -26.3(7) . .
N9 C36 N10 C35 -1.0(5) . .
N9 C36 N10 Cu1 -179.4(3) . .
C34 C35 N10 C36 1.5(6) . .
C34 C35 N10 Cu1 179.9(4) . .
O6 Cu1 N10 C36 123.5(4) . .
N3 Cu1 N10 C36 27.3(16) . .
N12 Cu1 N10 C36 -46.9(4) 2_665 .
O1W Cu1 N10 C36 -143.4(4) . .
O6 Cu1 N10 C35 -54.5(4) . .
N3 Cu1 N10 C35 -150.7(13) . .
N12 Cu1 N10 C35 135.0(4) 2_665 .
O1W Cu1 N10 C35 38.6(4) . .
N12 C45 N11 C43 0.6(6) . .
N12 C45 N11 C40 -175.7(4) . .
C44 C43 N11 C45 -0.6(6) . .
C44 C43 N11 C40 175.5(5) . .
C39 C40 N11 C45 42.9(7) . .
C41 C40 N11 C45 -137.2(5) . .
C39 C40 N11 C43 -132.5(6) . .
C41 C40 N11 C43 47.4(7) . .
N11 C45 N12 C44 -0.3(6) . .
N11 C45 N12 Cu1 -179.5(3) . 2_665
C43 C44 N12 C45 -0.1(7) . .
C43 C44 N12 Cu1 179.0(4) . 2_665
N14 C53 N13 C52 -0.9(6) . .
N14 C53 N13 C49 178.4(4) . .
C54 C52 N13 C53 0.3(6) . .
C54 C52 N13 C49 -179.0(5) . .
C48 C49 N13 C53 150.1(5) . .
C50 C49 N13 C53 -32.6(8) . .
C48 C49 N13 C52 -30.7(8) . .
C50 C49 N13 C52 146.6(6) . .
N13 C53 N14 C54 1.1(6) . .
N13 C53 N14 Cu2 -179.3(3) . 1_775
C52 C54 N14 C53 -0.9(6) . .
C52 C54 N14 Cu2 179.5(4) . 1_775
O1 Cu2 O9 C73 -152.2(5) . .
N14 Cu2 O9 C73 -66.1(6) 1_335 .
N5 Cu2 O9 C73 116.8(5) . .
N7 Cu2 O9 C73 24.5(6) 2_546 .
